data_7713511
loop_
_publ_author_name
'Kikuchi, Kazuma'
'Imoto, Hiroaki'
'Naka, Kensuke'

_publ_section_title
;
 Robust and highly emissive copper(I) halide 1D-coordination polymers with
 triphenylarsine and a series of bridging N-heteroaromatic co-ligands
;
_journal_name_full 'Dalton Transactions'
_journal_paper_doi 10.1039/D3DT00784G
_journal_year 2023
_chemical_formula_moiety 'C40 H34 As2 Br2 Cu2 N2'
_chemical_formula_sum 'C40 H34 As2 Br2 Cu2 N2'
_chemical_formula_weight 979.43
_space_group_crystal_system triclinic
_space_group_IT_number 2
_space_group_name_Hall '-P 1'
_space_group_name_H-M_alt 'P -1'
_atom_sites_solution_hydrogens geom
_atom_sites_solution_primary dual
_audit_creation_date 2023-06-20
_audit_creation_method
;
Olex2 1.5-ac5-024
(compiled 2022.04.12 svn.rca3783a0 for Rigaku Oxford Diffraction, GUI svn.r6498)
;
_audit_update_record
;
2023-07-06 deposited with the CCDC.	2023-07-18 downloaded from the CCDC.
;
_cell_angle_alpha 90.834(5)
_cell_angle_beta 104.965(5)
_cell_angle_gamma 101.163(5)
_cell_formula_units_Z 2
_cell_length_a 10.6319(5)
_cell_length_b 12.0913(8)
_cell_length_c 14.9764(8)
_cell_measurement_reflns_used 4264
_cell_measurement_temperature 93.15
_cell_measurement_theta_max 28.2390
_cell_measurement_theta_min 2.7220
_cell_volume 1820.54(19)
_computing_cell_refinement 'CrysAlisPro 1.171.42.91a (Rigaku OD, 2023)'
_computing_data_collection 'CrysAlisPro 1.171.42.91a (Rigaku OD, 2023)'
_computing_data_reduction 'CrysAlisPro 1.171.42.91a (Rigaku OD, 2023)'
_computing_molecular_graphics 'Olex2 1.5-ac5-024 (Dolomanov et al., 2009)'
_computing_publication_material 'Olex2 1.5-ac5-024 (Dolomanov et al., 2009)'
_computing_structure_refinement 'SHELXL 2018/3 (Sheldrick, 2015)'
_computing_structure_solution 'SHELXT  (Sheldrick, 2015)'
_diffrn_ambient_temperature 93.15
_diffrn_detector 'CCD plate'
_diffrn_measured_fraction_theta_full 0.999
_diffrn_measured_fraction_theta_max 0.988
_diffrn_measurement_details
;
List of Runs (angles in degrees, time in seconds):

  # Type    Start    End  Width  t~exp~   \w     \q     \k     \f   Frames
#--------------------------------------------------------------------------
  1  \w     90.00 117.00   0.25    5.00    --   30.00  54.00-180.00  108
  2  \w    -72.00  34.00   0.25    5.00    --   30.00  54.00 -60.00  424
  3  \w    -73.00  32.00   0.25    5.00    --   30.00  54.00  60.00  420
  4  \w    -66.00  33.00   0.25    5.00    --   30.00  54.00-180.00  396
;
_diffrn_measurement_device 'two-circle diffractometer'
_diffrn_measurement_device_type 'XtaLAB Mini (JP)'
_diffrn_measurement_method '\w scans'
_diffrn_orient_matrix_type 'CrysAlisPro convention (1999,Acta A55,543-557)'
_diffrn_orient_matrix_UB_11 0.0502284000
_diffrn_orient_matrix_UB_12 0.0059559000
_diffrn_orient_matrix_UB_13 -0.0239030000
_diffrn_orient_matrix_UB_21 0.0206468000
_diffrn_orient_matrix_UB_22 0.0579604000
_diffrn_orient_matrix_UB_23 0.0156029000
_diffrn_orient_matrix_UB_31 0.0450269000
_diffrn_orient_matrix_UB_32 -0.0140361000
_diffrn_orient_matrix_UB_33 0.0399968000
_diffrn_radiation_monochromator graphite
_diffrn_radiation_probe x-ray
_diffrn_radiation_type 'Mo K\a'
_diffrn_radiation_wavelength 0.71073
_diffrn_reflns_av_R_equivalents 0.0409
_diffrn_reflns_av_unetI/netI 0.0751
_diffrn_reflns_Laue_measured_fraction_full 0.999
_diffrn_reflns_Laue_measured_fraction_max 0.988
_diffrn_reflns_limit_h_max 13
_diffrn_reflns_limit_h_min -14
_diffrn_reflns_limit_k_max 16
_diffrn_reflns_limit_k_min -13
_diffrn_reflns_limit_l_max 13
_diffrn_reflns_limit_l_min -19
_diffrn_reflns_number 12760
_diffrn_reflns_point_group_measured_fraction_full 0.999
_diffrn_reflns_point_group_measured_fraction_max 0.988
_diffrn_reflns_theta_full 25.242
_diffrn_reflns_theta_max 28.316
_diffrn_reflns_theta_min 2.538
_diffrn_source 'fine-focus sealed X-ray tube'
_diffrn_source_type 'Rigaku (Mo) X-ray Source'
_exptl_absorpt_coefficient_mu 5.198
_exptl_absorpt_correction_T_max 0.076
_exptl_absorpt_correction_T_min 0.019
_exptl_absorpt_correction_type analytical
_exptl_absorpt_process_details
;
CrysAlisPro 1.171.42.91a (Rigaku Oxford Diffraction, 2023)
Analytical numeric absorption correction using a multifaceted crystal
model based on expressions derived by R.C. Clark & J.S. Reid.
(Clark, R. C. & Reid, J. S. (1995). Acta Cryst. A51, 887-897)
Empirical absorption correction using spherical harmonics,
implemented in SCALE3 ABSPACK scaling algorithm.
;
_exptl_crystal_colour yellow
_exptl_crystal_colour_primary yellow
_exptl_crystal_density_diffrn 1.787
_exptl_crystal_description block
_exptl_crystal_F_000 964
_exptl_crystal_size_max 0.277
_exptl_crystal_size_mid 0.22
_exptl_crystal_size_min 0.16
_refine_diff_density_max 2.925
_refine_diff_density_min -1.871
_refine_diff_density_rms 0.265
_refine_ls_extinction_method none
_refine_ls_goodness_of_fit_ref 1.022
_refine_ls_hydrogen_treatment constr
_refine_ls_matrix_type full
_refine_ls_number_parameters 433
_refine_ls_number_reflns 8957
_refine_ls_number_restraints 0
_refine_ls_restrained_S_all 1.022
_refine_ls_R_factor_all 0.0836
_refine_ls_R_factor_gt 0.0643
_refine_ls_shift/su_max 0.001
_refine_ls_shift/su_mean 0.000
_refine_ls_structure_factor_coef Fsqd
_refine_ls_weighting_details 'w=1/[\s^2^(Fo^2^)+(0.1012P)^2^] where P=(Fo^2^+2Fc^2^)/3'
_refine_ls_weighting_scheme calc
_refine_ls_wR_factor_gt 0.1581
_refine_ls_wR_factor_ref 0.1765
_reflns_Friedel_coverage 0.000
_reflns_number_gt 6808
_reflns_number_total 8957
_reflns_threshold_expression 'I > 2\s(I)'
_cod_data_source_file d3dt00784g2.cif
_cod_data_source_block '[Cu2Br2(AsPh3)2(pym)]n_93K'
_cod_original_cell_volume 1820.54(18)
_cod_database_code 7713511
_shelx_shelxl_version_number 2018/3
_chemical_oxdiff_formula CHAsCuBrN
_shelx_space_group_comment
;
The symmetry employed for this shelxl refinement is uniquely defined
by the following loop, which should always be used as a source of
symmetry information in preference to the above space-group names.
They are only intended as comments.
;
_shelx_estimated_absorpt_t_max 0.490
_shelx_estimated_absorpt_t_min 0.324
_olex2_refinement_description
;
1. Fixed Uiso
 At 1.2 times of:
  All C(H) groups
2.a Aromatic/amide H refined with riding coordinates:
 C40(H40), C2(H2), C18(H18), C30(H30), C14(H14), C38(H38), C23(H23), C22(H22),
 C26(H26), C39(H39), C3(H3), C11(H11), C37(H37), C29(H29), C6(H6), C27(H27),
 C24(H24), C12(H12), C15(H15), C17(H17), C20(H20), C4(H4), C16(H16), C35(H35),
 C36(H36), C32(H32), C9(H9), C21(H21), C33(H33), C10(H10), C8(H8), C34(H34),
 C28(H28), C5(H5)
;
_olex2_submission_special_instructions 'No special instructions were received'
_oxdiff_exptl_absorpt_empirical_details
;
Empirical correction (ABSPACK) includes:
- Absorption correction using spherical harmonics
- Frame scaling
;
_oxdiff_exptl_absorpt_empirical_full_max 3.232
_oxdiff_exptl_absorpt_empirical_full_min 0.452

loop_
_space_group_symop_operation_xyz
'x, y, z'
'-x, -y, -z'

loop_
_atom_site_label
_atom_site_type_symbol
_atom_site_fract_x
_atom_site_fract_y
_atom_site_fract_z
_atom_site_U_iso_or_equiv
_atom_site_adp_type
_atom_site_occupancy
_atom_site_site_symmetry_order
_atom_site_calc_flag
_atom_site_refinement_flags_posn
_atom_site_refinement_flags_adp
_atom_site_refinement_flags_occupancy
_atom_site_disorder_assembly
_atom_site_disorder_group
As2 As 0.24237(5) 0.29131(5) 0.90362(4) 0.02131(15) Uani 1 1 d . . . . .
As1 As 0.71394(5) 0.72805(5) 0.58943(4) 0.02140(15) Uani 1 1 d . . . . .
Br1 Br 0.64977(5) 0.43739(5) 0.45859(4) 0.02619(15) Uani 1 1 d . . . . .
Br2 Br 0.60014(5) 0.38873(5) 1.08021(4) 0.02504(15) Uani 1 1 d . . . . .
Cu2 Cu 0.44859(7) 0.41569(6) 0.92726(5) 0.02402(17) Uani 1 1 d . . . . .
Cu1 Cu 0.59159(7) 0.54359(6) 0.58042(5) 0.02375(17) Uani 1 1 d . . . . .
N2 N 0.5568(4) 0.3991(4) 0.8336(3) 0.0237(10) Uani 1 1 d . . . . .
N1 N 0.6068(5) 0.4444(4) 0.6899(3) 0.0258(10) Uani 1 1 d . . . . .
C1 C 0.6532(5) 0.8033(5) 0.4773(4) 0.0215(11) Uani 1 1 d . . . . .
C40 C 0.5455(5) 0.4570(5) 0.7578(4) 0.0248(11) Uani 1 1 d . . . . .
H40 H 0.490457 0.511293 0.750547 0.030 Uiso 1 1 calc R U . . .
C13 C 0.9066(5) 0.7663(5) 0.6070(4) 0.0241(11) Uani 1 1 d . . . . .
C19 C 0.1382(5) 0.3225(4) 0.9873(4) 0.0209(10) Uani 1 1 d . . . . .
C25 C 0.2371(5) 0.1300(5) 0.9170(4) 0.0231(11) Uani 1 1 d . . . . .
C2 C 0.7028(6) 0.7864(5) 0.4014(4) 0.0266(12) Uani 1 1 d . . . . .
H2 H 0.767072 0.740488 0.406130 0.032 Uiso 1 1 calc R U . . .
C31 C 0.1183(5) 0.2923(5) 0.7816(4) 0.0240(11) Uani 1 1 d . . . . .
C18 C 0.9722(6) 0.8708(5) 0.5861(4) 0.0270(12) Uani 1 1 d . . . . .
H18 H 0.922287 0.924668 0.558745 0.032 Uiso 1 1 calc R U . . .
C7 C 0.6916(5) 0.8257(5) 0.6875(4) 0.0230(11) Uani 1 1 d . . . . .
C30 C 0.3483(6) 0.0886(5) 0.9114(4) 0.0258(12) Uani 1 1 d . . . . .
H30 H 0.425545 0.139629 0.905752 0.031 Uiso 1 1 calc R U . . .
C14 C 0.9813(6) 0.6878(5) 0.6444(4) 0.0260(12) Uani 1 1 d . . . . .
H14 H 0.937690 0.615805 0.657047 0.031 Uiso 1 1 calc R U . . .
C38 C 0.7006(6) 0.3042(5) 0.7775(4) 0.0292(13) Uani 1 1 d . . . . .
H38 H 0.755315 0.249697 0.784677 0.035 Uiso 1 1 calc R U . . .
C23 C 0.1338(6) 0.3541(5) 1.1456(4) 0.0309(13) Uani 1 1 d . . . . .
H23 H 0.175126 0.357591 1.210160 0.037 Uiso 1 1 calc R U . . .
C22 C 0.0050(6) 0.3750(5) 1.1147(4) 0.0289(12) Uani 1 1 d . . . . .
H22 H -0.040500 0.392522 1.158173 0.035 Uiso 1 1 calc R U . . .
C26 C 0.1241(5) 0.0542(5) 0.9266(4) 0.0260(12) Uani 1 1 d . . . . .
H26 H 0.048871 0.081827 0.932927 0.031 Uiso 1 1 calc R U . . .
C39 C 0.6349(6) 0.3236(5) 0.8442(4) 0.0296(13) Uani 1 1 d . . . . .
H39 H 0.646094 0.282166 0.898128 0.036 Uiso 1 1 calc R U . . .
C3 C 0.6594(6) 0.8357(5) 0.3197(4) 0.0309(13) Uani 1 1 d . . . . .
H3 H 0.695567 0.824760 0.269291 0.037 Uiso 1 1 calc R U . . .
C11 C 0.5595(6) 0.8481(5) 0.7938(4) 0.0276(12) Uani 1 1 d . . . . .
H11 H 0.481866 0.823959 0.814368 0.033 Uiso 1 1 calc R U . . .
C37 C 0.6830(6) 0.3672(5) 0.7012(4) 0.0280(12) Uani 1 1 d . . . . .
H37 H 0.726504 0.355452 0.654999 0.034 Uiso 1 1 calc R U . . .
C29 C 0.3480(6) -0.0263(5) 0.9138(4) 0.0305(13) Uani 1 1 d . . . . .
H29 H 0.424955 -0.053569 0.911002 0.037 Uiso 1 1 calc R U . . .
C6 C 0.5552(6) 0.8663(6) 0.4686(4) 0.0328(14) Uani 1 1 d . . . . .
H6 H 0.518676 0.876337 0.519015 0.039 Uiso 1 1 calc R U . . .
C27 C 0.1218(6) -0.0610(5) 0.9270(4) 0.0278(12) Uani 1 1 d . . . . .
H27 H 0.044165 -0.112010 0.931780 0.033 Uiso 1 1 calc R U . . .
C24 C 0.2013(6) 0.3284(5) 1.0831(4) 0.0274(12) Uani 1 1 d . . . . .
H24 H 0.288882 0.314951 1.104258 0.033 Uiso 1 1 calc R U . . .
C12 C 0.5791(6) 0.7906(5) 0.7190(4) 0.0270(12) Uani 1 1 d . . . . .
H12 H 0.514539 0.726209 0.688992 0.032 Uiso 1 1 calc R U . . .
C15 C 1.1197(6) 0.7134(6) 0.6637(4) 0.0314(13) Uani 1 1 d . . . . .
H15 H 1.169664 0.659152 0.689912 0.038 Uiso 1 1 calc R U . . .
C17 C 1.1093(6) 0.8957(5) 0.6054(4) 0.0310(13) Uani 1 1 d . . . . .
H17 H 1.153166 0.967033 0.591596 0.037 Uiso 1 1 calc R U . . .
C20 C 0.0112(5) 0.3432(5) 0.9571(4) 0.0243(11) Uani 1 1 d . . . . .
H20 H -0.031354 0.339198 0.892699 0.029 Uiso 1 1 calc R U . . .
C4 C 0.5638(6) 0.9010(6) 0.3104(4) 0.0324(13) Uani 1 1 d . . . . .
H4 H 0.535191 0.935638 0.254235 0.039 Uiso 1 1 calc R U . . .
C16 C 1.1840(6) 0.8169(6) 0.6449(4) 0.0337(14) Uani 1 1 d . . . . .
H16 H 1.278303 0.834653 0.658637 0.040 Uiso 1 1 calc R U . . .
C35 C -0.0592(6) 0.2037(5) 0.6493(4) 0.0311(13) Uani 1 1 d . . . . .
H35 H -0.125518 0.139802 0.620404 0.037 Uiso 1 1 calc R U . . .
C36 C 0.0220(6) 0.1973(5) 0.7372(4) 0.0286(12) Uani 1 1 d . . . . .
H36 H 0.012528 0.128859 0.767402 0.034 Uiso 1 1 calc R U . . .
C32 C 0.1328(6) 0.3892(5) 0.7344(4) 0.0302(13) Uani 1 1 d . . . . .
H32 H 0.199674 0.452958 0.762784 0.036 Uiso 1 1 calc R U . . .
C9 C 0.7666(6) 0.9782(5) 0.8055(4) 0.0263(12) Uani 1 1 d . . . . .
H9 H 0.829985 1.043921 0.834141 0.032 Uiso 1 1 calc R U . . .
C21 C -0.0550(6) 0.3702(5) 1.0219(4) 0.0288(12) Uani 1 1 d . . . . .
H21 H -0.141960 0.385209 1.001057 0.035 Uiso 1 1 calc R U . . .
C33 C 0.0514(6) 0.3956(5) 0.6457(4) 0.0297(13) Uani 1 1 d . . . . .
H33 H 0.062011 0.463669 0.614992 0.036 Uiso 1 1 calc R U . . .
C10 C 0.6554(6) 0.9417(5) 0.8382(4) 0.0264(12) Uani 1 1 d . . . . .
H10 H 0.644913 0.980475 0.890615 0.032 Uiso 1 1 calc R U . . .
C8 C 0.7857(6) 0.9198(5) 0.7318(4) 0.0295(13) Uani 1 1 d . . . . .
H8 H 0.863391 0.944070 0.711253 0.035 Uiso 1 1 calc R U . . .
C34 C -0.0446(6) 0.3026(6) 0.6026(4) 0.0318(13) Uani 1 1 d . . . . .
H34 H -0.099928 0.306031 0.542157 0.038 Uiso 1 1 calc R U . . .
C28 C 0.2329(6) -0.1017(5) 0.9204(4) 0.0310(13) Uani 1 1 d . . . . .
H28 H 0.230926 -0.180603 0.920331 0.037 Uiso 1 1 calc R U . . .
C5 C 0.5099(7) 0.9154(6) 0.3843(4) 0.0363(15) Uani 1 1 d . . . . .
H5 H 0.442482 0.958397 0.377980 0.044 Uiso 1 1 calc R U . . .

loop_
_atom_site_aniso_label
_atom_site_aniso_U_11
_atom_site_aniso_U_22
_atom_site_aniso_U_33
_atom_site_aniso_U_23
_atom_site_aniso_U_13
_atom_site_aniso_U_12
As2 0.0219(3) 0.0270(3) 0.0123(3) -0.0006(2) 0.00360(19) -0.0003(2)
As1 0.0239(3) 0.0262(3) 0.0126(3) -0.0016(2) 0.0054(2) 0.0010(2)
Br1 0.0256(3) 0.0356(3) 0.0161(3) -0.0047(2) 0.0058(2) 0.0032(2)
Br2 0.0283(3) 0.0296(3) 0.0148(3) 0.0005(2) 0.0038(2) 0.0027(2)
Cu2 0.0244(3) 0.0305(4) 0.0147(3) -0.0008(3) 0.0061(2) -0.0011(3)
Cu1 0.0274(3) 0.0282(4) 0.0139(3) -0.0011(3) 0.0062(3) 0.0006(3)
N2 0.023(2) 0.031(3) 0.014(2) -0.0042(18) 0.0019(17) 0.0014(19)
N1 0.029(2) 0.032(3) 0.015(2) -0.0019(19) 0.0043(18) 0.004(2)
C1 0.026(3) 0.024(3) 0.012(3) 0.000(2) 0.0026(19) 0.004(2)
C40 0.025(3) 0.030(3) 0.018(3) 0.000(2) 0.007(2) 0.002(2)
C13 0.026(3) 0.030(3) 0.014(3) -0.003(2) 0.007(2) -0.002(2)
C19 0.025(3) 0.021(3) 0.015(3) 0.0032(19) 0.007(2) -0.002(2)
C25 0.026(3) 0.026(3) 0.014(3) 0.004(2) 0.0022(19) 0.002(2)
C2 0.027(3) 0.035(3) 0.018(3) 0.001(2) 0.007(2) 0.005(2)
C31 0.024(3) 0.032(3) 0.015(3) -0.003(2) 0.005(2) 0.003(2)
C18 0.028(3) 0.033(3) 0.019(3) 0.002(2) 0.004(2) 0.006(2)
C7 0.028(3) 0.026(3) 0.012(3) 0.000(2) 0.0010(19) 0.004(2)
C30 0.027(3) 0.034(3) 0.013(3) 0.000(2) 0.005(2) -0.002(2)
C14 0.029(3) 0.030(3) 0.018(3) 0.002(2) 0.008(2) 0.002(2)
C38 0.027(3) 0.039(3) 0.021(3) -0.002(2) 0.005(2) 0.007(2)
C23 0.040(3) 0.035(3) 0.015(3) -0.001(2) 0.009(2) 0.001(3)
C22 0.034(3) 0.026(3) 0.026(3) -0.002(2) 0.013(2) -0.001(2)
C26 0.022(3) 0.036(3) 0.017(3) 0.001(2) 0.004(2) 0.002(2)
C39 0.031(3) 0.037(3) 0.017(3) 0.000(2) 0.006(2) -0.002(2)
C3 0.032(3) 0.041(4) 0.017(3) 0.004(2) 0.004(2) 0.003(3)
C11 0.034(3) 0.031(3) 0.018(3) 0.000(2) 0.014(2) 0.000(2)
C37 0.026(3) 0.037(3) 0.018(3) -0.003(2) 0.006(2) 0.001(2)
C29 0.030(3) 0.037(3) 0.024(3) -0.003(2) 0.011(2) 0.004(2)
C6 0.034(3) 0.043(4) 0.023(3) -0.005(3) 0.009(2) 0.010(3)
C27 0.029(3) 0.032(3) 0.018(3) 0.002(2) 0.007(2) -0.003(2)
C24 0.033(3) 0.035(3) 0.014(3) -0.001(2) 0.006(2) 0.007(2)
C12 0.031(3) 0.028(3) 0.020(3) -0.005(2) 0.008(2) -0.001(2)
C15 0.030(3) 0.042(4) 0.021(3) -0.002(2) 0.007(2) 0.005(3)
C17 0.033(3) 0.035(3) 0.020(3) -0.001(2) 0.008(2) -0.004(3)
C20 0.027(3) 0.032(3) 0.013(3) -0.001(2) 0.006(2) 0.003(2)
C4 0.037(3) 0.041(4) 0.016(3) -0.001(2) 0.001(2) 0.007(3)
C16 0.021(3) 0.056(4) 0.019(3) -0.004(3) 0.003(2) 0.000(3)
C35 0.029(3) 0.038(4) 0.017(3) -0.002(2) -0.001(2) -0.004(2)
C36 0.027(3) 0.035(3) 0.021(3) -0.001(2) 0.007(2) -0.002(2)
C32 0.036(3) 0.030(3) 0.021(3) -0.006(2) 0.003(2) 0.004(2)
C9 0.027(3) 0.030(3) 0.017(3) -0.004(2) 0.002(2) 0.000(2)
C21 0.028(3) 0.034(3) 0.025(3) 0.000(2) 0.009(2) 0.006(2)
C33 0.034(3) 0.035(3) 0.019(3) 0.001(2) 0.005(2) 0.009(3)
C10 0.029(3) 0.032(3) 0.017(3) -0.001(2) 0.004(2) 0.007(2)
C8 0.024(3) 0.036(3) 0.026(3) -0.002(2) 0.009(2) -0.002(2)
C34 0.035(3) 0.046(4) 0.015(3) 0.001(2) 0.005(2) 0.011(3)
C28 0.035(3) 0.033(3) 0.020(3) -0.002(2) 0.004(2) 0.001(3)
C5 0.040(3) 0.041(4) 0.024(3) -0.004(3) 0.000(3) 0.014(3)

loop_
_atom_type_symbol
_atom_type_description
_atom_type_scat_dispersion_real
_atom_type_scat_dispersion_imag
_atom_type_scat_source
C C 0.0033 0.0016 'International Tables Vol C Tables 4.2.6.8 and 6.1.1.4'
H H 0.0000 0.0000 'International Tables Vol C Tables 4.2.6.8 and 6.1.1.4'
As As 0.0499 2.0058 'International Tables Vol C Tables 4.2.6.8 and 6.1.1.4'
Br Br -0.2901 2.4595 'International Tables Vol C Tables 4.2.6.8 and 6.1.1.4'
Cu Cu 0.3201 1.2651 'International Tables Vol C Tables 4.2.6.8 and 6.1.1.4'
N N 0.0061 0.0033 'International Tables Vol C Tables 4.2.6.8 and 6.1.1.4'

loop_
_exptl_crystal_face_index_h
_exptl_crystal_face_index_k
_exptl_crystal_face_index_l
_exptl_crystal_face_perp_dist
1 -2 0 0.1049
0 1 2 0.1689
0 -1 -2 0.1057
1 -1 -1 0.0971
-1 1 1 0.0901
0 0 -1 0.1003
2 -1 -1 0.1034
2 0 -1 0.1040
-2 0 1 0.0556
1 0 1 0.1850
0 1 -1 0.1243
1 2 -1 0.1156
1 1 0 0.1308
-2 2 1 0.0554
0 0 1 0.1662
0 -1 1 0.1497
0 1 0 0.0908
-1 1 -2 0.0781
1 -2 -2 0.0750

loop_
_geom_angle_atom_site_label_1
_geom_angle_atom_site_label_2
_geom_angle_atom_site_label_3
_geom_angle
_geom_angle_site_symmetry_1
_geom_angle_site_symmetry_3
_geom_angle_publ_flag
C19 As2 Cu2 114.45(16) . . ?
C19 As2 C25 101.0(2) . . ?
C19 As2 C31 102.3(2) . . ?
C25 As2 Cu2 119.28(16) . . ?
C25 As2 C31 102.4(2) . . ?
C31 As2 Cu2 115.05(17) . . ?
C1 As1 Cu1 111.34(16) . . ?
C1 As1 C13 100.7(2) . . ?
C1 As1 C7 103.6(2) . . ?
C13 As1 Cu1 124.04(18) . . ?
C13 As1 C7 101.7(2) . . ?
C7 As1 Cu1 113.02(17) . . ?
Cu1 Br1 Cu1 65.64(3) . 2_666 ?
Cu2 Br2 Cu2 68.00(3) . 2_667 ?
As2 Cu2 Br2 110.22(3) . . ?
As2 Cu2 Br2 106.03(3) . 2_667 ?
As2 Cu2 Cu2 123.77(4) . 2_667 ?
Br2 Cu2 Br2 112.00(3) . 2_667 ?
Br2 Cu2 Cu2 55.81(3) 2_667 2_667 ?
Br2 Cu2 Cu2 56.19(3) . 2_667 ?
N2 Cu2 As2 117.03(13) . . ?
N2 Cu2 Br2 107.60(14) . 2_667 ?
N2 Cu2 Br2 104.07(13) . . ?
N2 Cu2 Cu2 119.20(13) . 2_667 ?
As1 Cu1 Br1 105.94(3) . . ?
As1 Cu1 Br1 105.15(3) . 2_666 ?
As1 Cu1 Cu1 119.62(4) . 2_666 ?
Br1 Cu1 Br1 114.36(3) . 2_666 ?
Br1 Cu1 Cu1 56.29(3) 2_666 2_666 ?
Br1 Cu1 Cu1 58.08(3) . 2_666 ?
N1 Cu1 As1 123.39(14) . . ?
N1 Cu1 Br1 102.93(14) . 2_666 ?
N1 Cu1 Br1 105.51(14) . . ?
N1 Cu1 Cu1 116.91(14) . 2_666 ?
C40 N2 Cu2 122.0(4) . . ?
C39 N2 Cu2 120.3(4) . . ?
C39 N2 C40 117.5(5) . . ?
C40 N1 Cu1 121.9(4) . . ?
C37 N1 Cu1 121.5(4) . . ?
C37 N1 C40 116.5(5) . . ?
C2 C1 As1 118.9(4) . . ?
C6 C1 As1 121.5(4) . . ?
C6 C1 C2 119.4(5) . . ?
N2 C40 N1 125.0(6) . . ?
C18 C13 As1 122.7(4) . . ?
C14 C13 As1 118.4(4) . . ?
C14 C13 C18 118.9(5) . . ?
C24 C19 As2 116.6(4) . . ?
C20 C19 As2 123.4(4) . . ?
C20 C19 C24 120.0(5) . . ?
C30 C25 As2 117.9(4) . . ?
C30 C25 C26 119.1(5) . . ?
C26 C25 As2 122.9(4) . . ?
C3 C2 C1 120.6(6) . . ?
C36 C31 As2 123.5(4) . . ?
C32 C31 As2 117.9(4) . . ?
C32 C31 C36 118.5(5) . . ?
C17 C18 C13 120.1(6) . . ?
C12 C7 As1 116.4(4) . . ?
C8 C7 As1 124.1(4) . . ?
C8 C7 C12 119.2(5) . . ?
C29 C30 C25 120.9(5) . . ?
C13 C14 C15 120.7(6) . . ?
C37 C38 C39 117.4(6) . . ?
C24 C23 C22 120.7(6) . . ?
C21 C22 C23 120.0(5) . . ?
C27 C26 C25 120.3(5) . . ?
N2 C39 C38 121.3(6) . . ?
C2 C3 C4 120.8(6) . . ?
C12 C11 C10 119.1(5) . . ?
N1 C37 C38 122.3(6) . . ?
C30 C29 C28 119.5(6) . . ?
C1 C6 C5 119.6(6) . . ?
C26 C27 C28 120.1(5) . . ?
C23 C24 C19 119.1(6) . . ?
C7 C12 C11 121.1(5) . . ?
C16 C15 C14 120.3(6) . . ?
C18 C17 C16 120.6(6) . . ?
C19 C20 C21 119.9(5) . . ?
C3 C4 C5 119.3(6) . . ?
C15 C16 C17 119.4(6) . . ?
C36 C35 C34 120.9(6) . . ?
C35 C36 C31 120.0(6) . . ?
C31 C32 C33 121.5(6) . . ?
C8 C9 C10 120.6(5) . . ?
C22 C21 C20 120.4(6) . . ?
C34 C33 C32 119.9(6) . . ?
C9 C10 C11 119.7(5) . . ?
C9 C8 C7 120.2(5) . . ?
C33 C34 C35 119.1(5) . . ?
C27 C28 C29 120.0(6) . . ?
C4 C5 C6 120.2(6) . . ?

loop_
_geom_bond_atom_site_label_1
_geom_bond_atom_site_label_2
_geom_bond_distance
_geom_bond_site_symmetry_2
_geom_bond_publ_flag
As2 Cu2 2.3455(9) . ?
As2 C19 1.950(5) . ?
As2 C25 1.955(6) . ?
As2 C31 1.960(6) . ?
As1 Cu1 2.3371(9) . ?
As1 C1 1.944(5) . ?
As1 C13 1.957(6) . ?
As1 C7 1.961(5) . ?
Br1 Cu1 2.4866(9) . ?
Br1 Cu1 2.5372(9) 2_666 ?
Br2 Cu2 2.5037(9) . ?
Br2 Cu2 2.5150(9) 2_667 ?
Cu2 Cu2 2.8065(13) 2_667 ?
Cu2 N2 2.060(5) . ?
Cu1 Cu1 2.7231(13) 2_666 ?
Cu1 N1 2.037(5) . ?
N2 C40 1.334(7) . ?
N2 C39 1.333(8) . ?
N1 C40 1.363(7) . ?
N1 C37 1.334(8) . ?
C1 C2 1.399(8) . ?
C1 C6 1.387(8) . ?
C13 C18 1.402(8) . ?
C13 C14 1.386(8) . ?
C19 C24 1.412(8) . ?
C19 C20 1.382(8) . ?
C25 C30 1.391(8) . ?
C25 C26 1.404(8) . ?
C2 C3 1.378(8) . ?
C31 C36 1.407(8) . ?
C31 C32 1.381(9) . ?
C18 C17 1.381(8) . ?
C7 C12 1.391(8) . ?
C7 C8 1.389(8) . ?
C30 C29 1.390(9) . ?
C14 C15 1.395(8) . ?
C38 C39 1.400(8) . ?
C38 C37 1.375(9) . ?
C23 C22 1.400(9) . ?
C23 C24 1.383(8) . ?
C22 C21 1.366(9) . ?
C26 C27 1.388(9) . ?
C3 C4 1.385(9) . ?
C11 C12 1.391(8) . ?
C11 C10 1.394(8) . ?
C29 C28 1.404(9) . ?
C6 C5 1.413(9) . ?
C27 C28 1.390(9) . ?
C15 C16 1.375(9) . ?
C17 C16 1.399(9) . ?
C20 C21 1.405(8) . ?
C4 C5 1.395(9) . ?
C35 C36 1.388(8) . ?
C35 C34 1.397(9) . ?
C32 C33 1.398(8) . ?
C9 C10 1.391(8) . ?
C9 C8 1.382(8) . ?
C33 C34 1.385(9) . ?

loop_
_exptl_oxdiff_crystal_face_indexfrac_h
_exptl_oxdiff_crystal_face_indexfrac_k
_exptl_oxdiff_crystal_face_indexfrac_l
_exptl_oxdiff_crystal_face_x
_exptl_oxdiff_crystal_face_y
_exptl_oxdiff_crystal_face_z
1.0037 -1.9966 -0.0008 0.0385 -0.0950 0.0732
-0.0013 1.0029 1.9963 -0.0418 0.0892 0.0657
0.0013 -1.0029 -1.9963 0.0418 -0.0892 -0.0657
1.0017 -0.9984 -1.0011 0.0683 -0.0528 0.0191
-1.0017 0.9984 1.0011 -0.0683 0.0528 -0.0191
-0.0002 -0.0016 -0.9988 0.0239 -0.0157 -0.0399
2.0019 -0.9955 -1.0047 0.1186 -0.0320 0.0639
2.0001 0.0042 -1.0060 0.1245 0.0258 0.0498
-2.0001 -0.0042 1.0060 -0.1245 -0.0258 -0.0498
1.0004 0.0045 0.9952 0.0265 0.0364 0.0848
-0.0019 0.9982 -1.0002 0.0298 0.0422 -0.0541
0.9964 2.0008 -1.0052 0.0860 0.1209 -0.0234
0.9984 1.0026 -0.0050 0.0562 0.0786 0.0307
-2.0036 1.9953 1.0033 -0.1127 0.0899 -0.0781
0.0002 0.0016 0.9988 -0.0239 0.0157 0.0399
0.0019 -0.9982 1.0002 -0.0298 -0.0422 0.0541
-0.0018 0.9997 -0.0014 0.0059 0.0579 -0.0142
-1.0023 0.9937 -1.9954 0.0033 0.0058 -0.1389
1.0033 -1.9997 -1.9985 0.0863 -0.1264 -0.0067
